data_4508657
loop_
_publ_author_name
'Kumar, D. Krishna'
'Das, Amitava'
'Dastidar, Parthasarathi'

_publ_section_title
;
 One-Dimensional Chains, Two-Dimensional Corrugated Sheets Having a
 Cross-Linked Helix in Metal&#x2212;Organic Frameworks:&#x2009; Exploring
 Hydrogen-Bond Capable Backbones and Ligating Topologies in Mixed Ligand
 Systems
;
_journal_issue 8
_journal_name_full 'Crystal Growth &amp; Design'
_journal_page_first 1903
_journal_paper_doi 10.1021/cg0600344
_journal_volume 6
_journal_year 2006
_chemical_formula_sum 'C15 H17 N3 O8 Zn'
_chemical_formula_weight 432.69
_chemical_name_systematic
; 
 ? 
;
_space_group_IT_number 15
_symmetry_cell_setting monoclinic
_symmetry_space_group_name_Hall '-C 2yc'
_symmetry_space_group_name_H-M 'C 1 2/c 1'
_atom_sites_solution_hydrogens geom
_atom_sites_solution_primary direct
_atom_sites_solution_secondary difmap
_audit_creation_method SHELXL-97
_cell_angle_alpha 90.00
_cell_angle_beta 108.4690(10)
_cell_angle_gamma 90.00
_cell_formula_units_Z 8
_cell_length_a 28.4154(16)
_cell_length_b 7.3477(4)
_cell_length_c 17.0939(10)
_cell_measurement_temperature 100(2)
_cell_volume 3385.2(3)
_computing_cell_refinement 'BRUKER AXS SMART 3'
_computing_data_collection 'BRUKER AXS SMART 3'
_computing_data_reduction 'BRUKER AXS SAINT'
_computing_molecular_graphics 'PLATON, 'MERCURY 1.3'
_computing_structure_refinement 'SHELXL-97 (Sheldrick, 1997)'
_computing_structure_solution 'SHELXS-97 (Sheldrick, 1990)'
_diffrn_ambient_temperature 100(2)
_diffrn_detector_area_resol_mean 0.3
_diffrn_measured_fraction_theta_full 0.933
_diffrn_measured_fraction_theta_max 0.933
_diffrn_measurement_device_type 'BRUKER SMART CCD AREA DETECTOR'
_diffrn_measurement_method PHI-OMEGA
_diffrn_radiation_monochromator graphite
_diffrn_radiation_source 'fine-focus sealed tube'
_diffrn_radiation_type MoK\a
_diffrn_radiation_wavelength 0.71073
_diffrn_reflns_av_R_equivalents 0.0135
_diffrn_reflns_av_sigmaI/netI 0.0170
_diffrn_reflns_limit_h_max 37
_diffrn_reflns_limit_h_min -27
_diffrn_reflns_limit_k_max 9
_diffrn_reflns_limit_k_min -9
_diffrn_reflns_limit_l_max 22
_diffrn_reflns_limit_l_min -22
_diffrn_reflns_number 9823
_diffrn_reflns_theta_full 28.27
_diffrn_reflns_theta_max 28.27
_diffrn_reflns_theta_min 2.49
_exptl_absorpt_coefficient_mu 1.503
_exptl_absorpt_correction_type SADABS
_exptl_crystal_colour COLORLESS
_exptl_crystal_density_diffrn 1.698
_exptl_crystal_density_method 'not measured'
_exptl_crystal_description PLATE
_exptl_crystal_F_000 1776
_exptl_crystal_size_max 0.78
_exptl_crystal_size_mid 0.38
_exptl_crystal_size_min 0.27
_refine_diff_density_max 0.431
_refine_diff_density_min -0.250
_refine_diff_density_rms 0.063
_refine_ls_extinction_method none
_refine_ls_goodness_of_fit_ref 1.072
_refine_ls_hydrogen_treatment mixed
_refine_ls_matrix_type full
_refine_ls_number_parameters 314
_refine_ls_number_reflns 3913
_refine_ls_number_restraints 0
_refine_ls_restrained_S_all 1.072
_refine_ls_R_factor_all 0.0253
_refine_ls_R_factor_gt 0.0240
_refine_ls_shift/su_max 0.001
_refine_ls_shift/su_mean 0.000
_refine_ls_structure_factor_coef Fsqd
_refine_ls_weighting_details 'calc w=1/[\s^2^(Fo^2^)+(0.0400P)^2^+2.7755P] where P=(Fo^2^+2Fc^2^)/3'
_refine_ls_weighting_scheme calc
_refine_ls_wR_factor_gt 0.0662
_refine_ls_wR_factor_ref 0.0670
_reflns_number_gt 3720
_reflns_number_total 3913
_reflns_threshold_expression >2sigma(I)
_cod_data_source_file cg0600344sup3.cif
_cod_data_source_block kkb377bm
_cod_depositor_comments
;
The following automatic conversions were performed:

'_symmetry_cell_setting' value 'MONOCLINIC' changed to 'monoclinic'
according to /home/saulius/struct/CIF-dictionaries/cif_core.dic
dictionary named 'cif_core.dic' version 2.4.2 from 2011-04-26.

Automatic conversion script
Id: cif_fix_values 1891 2012-01-12 08:04:46Z andrius 
;
_cod_original_sg_symbol_H-M C2/c
_cod_database_code 4508657

loop_
_symmetry_equiv_pos_as_xyz
'x, y, z'
'-x, y, -z+1/2'
'x+1/2, y+1/2, z'
'-x+1/2, y+1/2, -z+1/2'
'-x, -y, -z'
'x, -y, z-1/2'
'-x+1/2, -y+1/2, -z'
'x+1/2, -y+1/2, z-1/2'

loop_
_atom_site_label
_atom_site_type_symbol
_atom_site_fract_x
_atom_site_fract_y
_atom_site_fract_z
_atom_site_U_iso_or_equiv
_atom_site_adp_type
_atom_site_occupancy
_atom_site_symmetry_multiplicity
_atom_site_calc_flag
_atom_site_refinement_flags
Zn1 Zn 0.0000 1.00513(3) 0.2500 0.01528(7) Uani 1 2 d S
Zn2 Zn 0.2500 -0.2500 0.5000 0.01187(7) Uani 1 2 d S
N1 N 0.21818(4) -0.15917(16) 0.37276(7) 0.0138(2) Uani 1 1 d .
C2 C 0.19058(5) -0.00813(18) 0.35517(8) 0.0143(3) Uani 1 1 d .
C3 C 0.16752(5) 0.05243(19) 0.27501(8) 0.0137(3) Uani 1 1 d .
C4 C 0.17400(5) -0.0456(2) 0.20969(8) 0.0156(3) Uani 1 1 d .
C5 C 0.20337(5) -0.2010(2) 0.22769(9) 0.0165(3) Uani 1 1 d .
C6 C 0.22439(5) -0.25372(18) 0.30934(9) 0.0152(3) Uani 1 1 d .
N7 N 0.13746(5) 0.21010(17) 0.26550(7) 0.0153(2) Uani 1 1 d .
C8 C 0.13705(5) 0.34898(19) 0.21351(8) 0.0141(3) Uani 1 1 d .
O9 O 0.16088(4) 0.35430(14) 0.16500(6) 0.0189(2) Uani 1 1 d .
C10 C 0.10522(5) 0.50657(18) 0.22230(8) 0.0138(3) Uani 1 1 d .
C11 C 0.11230(5) 0.58959(19) 0.29837(8) 0.0154(3) Uani 1 1 d .
C12 C 0.08342(5) 0.73926(19) 0.30238(9) 0.0158(3) Uani 1 1 d .
N13 N 0.04861(4) 0.80626(16) 0.23570(7) 0.0156(2) Uani 1 1 d .
C14 C 0.04189(5) 0.7252(2) 0.16232(9) 0.0175(3) Uani 1 1 d .
C15 C 0.06933(5) 0.5757(2) 0.15315(8) 0.0165(3) Uani 1 1 d .
O16 O 0.05377(4) 1.17485(15) 0.31772(6) 0.0204(2) Uani 1 1 d .
C17 C 0.03588(5) 1.21541(19) 0.37512(8) 0.0155(3) Uani 1 1 d .
O18 O -0.00226(4) 1.13928(16) 0.37951(7) 0.0255(2) Uani 1 1 d .
C19 C 0.05990(5) 1.36488(19) 0.43323(8) 0.0153(3) Uani 1 1 d .
C20 C 0.10550(5) 1.36126(19) 0.48633(9) 0.0154(3) Uani 1 1 d .
C21 C 0.13999(5) 1.2031(2) 0.49929(8) 0.0137(2) Uani 1 1 d .
O22 O 0.12219(4) 1.04507(14) 0.48590(6) 0.0180(2) Uani 1 1 d .
O23 O 0.18603(4) 1.23918(13) 0.52359(6) 0.0164(2) Uani 1 1 d .
O24 O 0.31954(4) -0.25818(14) 0.48183(7) 0.0161(2) Uani 1 1 d .
O25 O 0.23528(4) -0.51818(14) 0.45743(6) 0.0154(2) Uani 1 1 d .
O26 O 0.05325(5) 0.22154(16) 0.00885(8) 0.0237(2) Uani 1 1 d .
H2 H 0.1868(7) 0.057(3) 0.3992(12) 0.023(5) Uiso 1 1 d .
H4 H 0.1595(7) -0.010(2) 0.1564(11) 0.014(4) Uiso 1 1 d .
H5 H 0.2077(7) -0.271(2) 0.1841(11) 0.014(4) Uiso 1 1 d .
H6 H 0.2450(7) -0.359(3) 0.3235(11) 0.020(4) Uiso 1 1 d .
H7 H 0.1170(8) 0.211(3) 0.2899(13) 0.024(5) Uiso 1 1 d .
H11 H 0.1362(7) 0.545(3) 0.3471(11) 0.019(4) Uiso 1 1 d .
H12 H 0.0867(7) 0.800(3) 0.3548(12) 0.021(4) Uiso 1 1 d .
H14 H 0.0167(7) 0.779(2) 0.1168(11) 0.016(4) Uiso 1 1 d .
H15 H 0.0625(7) 0.522(3) 0.1002(12) 0.022(5) Uiso 1 1 d .
H19 H 0.0406(7) 1.470(3) 0.4297(12) 0.023(5) Uiso 1 1 d .
H20 H 0.1170(7) 1.459(3) 0.5176(12) 0.025(5) Uiso 1 1 d .
H24A H 0.3231(8) -0.214(3) 0.4406(15) 0.033(6) Uiso 1 1 d .
H24B H 0.3355(8) -0.353(3) 0.4928(12) 0.026(5) Uiso 1 1 d .
H25A H 0.2164(8) -0.584(3) 0.4779(13) 0.037(6) Uiso 1 1 d .
H25B H 0.2592(8) -0.581(3) 0.4593(12) 0.028(5) Uiso 1 1 d .
H26A H 0.0379(10) 0.187(4) 0.0420(16) 0.050(7) Uiso 1 1 d .
H26B H 0.0677(8) 0.132(3) 0.0018(12) 0.028(5) Uiso 1 1 d .

loop_
_atom_site_aniso_label
_atom_site_aniso_U_11
_atom_site_aniso_U_22
_atom_site_aniso_U_33
_atom_site_aniso_U_23
_atom_site_aniso_U_13
_atom_site_aniso_U_12
Zn1 0.01122(12) 0.01122(12) 0.02095(13) 0.000 0.00162(9) 0.000
Zn2 0.01222(12) 0.01120(12) 0.01181(11) 0.00132(7) 0.00325(8) 0.00033(7)
N1 0.0135(5) 0.0140(5) 0.0142(5) 0.0012(4) 0.0046(4) 0.0001(4)
C2 0.0151(6) 0.0149(7) 0.0139(6) -0.0004(5) 0.0060(5) 0.0004(5)
C3 0.0133(6) 0.0123(6) 0.0162(6) 0.0024(5) 0.0057(5) 0.0007(5)
C4 0.0173(7) 0.0166(6) 0.0125(6) 0.0016(5) 0.0044(5) -0.0006(5)
C5 0.0199(7) 0.0153(6) 0.0156(6) -0.0017(5) 0.0076(5) -0.0008(5)
C6 0.0164(7) 0.0131(7) 0.0170(7) 0.0005(5) 0.0063(5) 0.0011(5)
N7 0.0162(6) 0.0162(6) 0.0156(5) 0.0035(4) 0.0082(5) 0.0047(5)
C8 0.0133(6) 0.0151(6) 0.0124(6) 0.0005(5) 0.0018(5) 0.0008(5)
O9 0.0228(5) 0.0192(5) 0.0180(5) 0.0029(4) 0.0110(4) 0.0035(4)
C10 0.0130(6) 0.0136(6) 0.0155(6) 0.0023(5) 0.0054(5) -0.0003(5)
C11 0.0145(6) 0.0161(6) 0.0148(6) 0.0024(5) 0.0035(5) 0.0008(5)
C12 0.0161(7) 0.0159(7) 0.0154(6) 0.0001(5) 0.0047(5) -0.0010(5)
N13 0.0133(5) 0.0133(5) 0.0194(6) 0.0014(4) 0.0040(4) -0.0001(4)
C14 0.0157(7) 0.0171(7) 0.0171(7) 0.0022(5) 0.0015(5) 0.0001(5)
C15 0.0165(6) 0.0174(7) 0.0145(6) 0.0015(5) 0.0034(5) 0.0002(5)
O16 0.0179(5) 0.0239(5) 0.0191(5) -0.0063(4) 0.0055(4) 0.0012(4)
C17 0.0169(7) 0.0133(6) 0.0141(6) 0.0010(5) 0.0015(5) 0.0021(5)
O18 0.0253(6) 0.0271(6) 0.0246(5) -0.0046(4) 0.0084(4) -0.0121(5)
C19 0.0167(6) 0.0121(6) 0.0182(6) -0.0015(5) 0.0073(5) 0.0006(5)
C20 0.0163(6) 0.0131(6) 0.0184(6) -0.0040(5) 0.0075(5) -0.0020(5)
C21 0.0157(6) 0.0161(6) 0.0105(6) 0.0003(5) 0.0060(5) -0.0004(5)
O22 0.0148(5) 0.0144(5) 0.0239(5) 0.0007(4) 0.0047(4) -0.0008(4)
O23 0.0134(5) 0.0176(5) 0.0188(5) -0.0006(4) 0.0057(4) -0.0010(4)
O24 0.0160(5) 0.0160(5) 0.0174(5) 0.0044(4) 0.0069(4) 0.0023(4)
O25 0.0150(5) 0.0131(5) 0.0186(5) 0.0011(4) 0.0060(4) 0.0006(4)
O26 0.0245(6) 0.0194(5) 0.0295(6) 0.0010(5) 0.0116(5) 0.0032(5)

loop_
_atom_type_symbol
_atom_type_description
_atom_type_scat_dispersion_real
_atom_type_scat_dispersion_imag
_atom_type_scat_source
C C 0.0033 0.0016 'International Tables Vol C Tables 4.2.6.8 and 6.1.1.4'
H H 0.0000 0.0000 'International Tables Vol C Tables 4.2.6.8 and 6.1.1.4'
N N 0.0061 0.0033 'International Tables Vol C Tables 4.2.6.8 and 6.1.1.4'
O O 0.0106 0.0060 'International Tables Vol C Tables 4.2.6.8 and 6.1.1.4'
Zn Zn 0.2839 1.4301 'International Tables Vol C Tables 4.2.6.8 and 6.1.1.4'

loop_
_geom_angle_atom_site_label_1
_geom_angle_atom_site_label_2
_geom_angle_atom_site_label_3
_geom_angle
_geom_angle_site_symmetry_1
_geom_angle_site_symmetry_3
O16 Zn1 O16 104.07(6) . 2
O16 Zn1 N13 140.75(5) . 2
O16 Zn1 N13 95.22(4) 2 2
O16 Zn1 N13 95.22(4) . .
O16 Zn1 N13 140.75(5) 2 .
N13 Zn1 N13 90.62(7) 2 .
O16 Zn1 O18 57.70(4) . .
O16 Zn1 O18 92.17(4) 2 .
N13 Zn1 O18 88.16(4) 2 .
N13 Zn1 O18 126.85(4) . .
O16 Zn1 O18 92.17(4) . 2
O16 Zn1 O18 57.70(4) 2 2
N13 Zn1 O18 126.85(4) 2 2
N13 Zn1 O18 88.16(4) . 2
O18 Zn1 O18 132.40(6) . 2
O16 Zn1 C17 97.69(4) . 2
O16 Zn1 C17 29.23(4) 2 2
N13 Zn1 C17 114.64(5) 2 2
N13 Zn1 C17 115.32(5) . 2
O18 Zn1 C17 113.19(4) . 2
O18 Zn1 C17 28.54(4) 2 2
O24 Zn2 O24 180.000(1) . 7_546
O24 Zn2 O25 90.89(4) . .
O24 Zn2 O25 89.11(4) 7_546 .
O24 Zn2 O25 89.11(4) . 7_546
O24 Zn2 O25 90.89(4) 7_546 7_546
O25 Zn2 O25 180.00(6) . 7_546
O24 Zn2 N1 91.52(4) . 7_546
O24 Zn2 N1 88.48(4) 7_546 7_546
O25 Zn2 N1 91.87(4) . 7_546
O25 Zn2 N1 88.13(4) 7_546 7_546
O24 Zn2 N1 88.48(4) . .
O24 Zn2 N1 91.52(4) 7_546 .
O25 Zn2 N1 88.13(4) . .
O25 Zn2 N1 91.87(4) 7_546 .
N1 Zn2 N1 180.0 7_546 .
C2 N1 C6 117.69(12) . .
C2 N1 Zn2 120.47(9) . .
C6 N1 Zn2 121.82(9) . .
N1 C2 C3 123.14(12) . .
N1 C2 H2 117.2(12) . .
C3 C2 H2 119.7(12) . .
C4 C3 C2 118.99(13) . .
C4 C3 N7 124.05(12) . .
C2 C3 N7 116.93(12) . .
C3 C4 C5 118.11(12) . .
C3 C4 H4 121.5(11) . .
C5 C4 H4 120.4(11) . .
C6 C5 C4 119.26(13) . .
C6 C5 H5 121.1(11) . .
C4 C5 H5 119.6(11) . .
N1 C6 C5 122.79(13) . .
N1 C6 H6 116.1(11) . .
C5 C6 H6 121.1(11) . .
C8 N7 C3 124.90(12) . .
C8 N7 H7 118.1(14) . .
C3 N7 H7 116.7(14) . .
O9 C8 N7 125.28(13) . .
O9 C8 C10 121.38(12) . .
N7 C8 C10 113.30(12) . .
C15 C10 C11 118.94(13) . .
C15 C10 C8 119.90(12) . .
C11 C10 C8 121.11(12) . .
C12 C11 C10 118.76(13) . .
C12 C11 H11 119.8(11) . .
C10 C11 H11 121.4(11) . .
N13 C12 C11 122.46(13) . .
N13 C12 H12 116.2(11) . .
C11 C12 H12 121.3(11) . .
C12 N13 C14 118.51(12) . .
C12 N13 Zn1 119.74(10) . .
C14 N13 Zn1 121.15(10) . .
N13 C14 C15 122.52(13) . .
N13 C14 H14 114.9(11) . .
C15 C14 H14 122.6(11) . .
C14 C15 C10 118.81(13) . .
C14 C15 H15 119.0(12) . .
C10 C15 H15 122.2(12) . .
C17 O16 Zn1 99.85(9) . .
O18 C17 O16 120.60(13) . .
O18 C17 C19 120.96(13) . .
O16 C17 C19 118.31(13) . .
C17 O18 Zn1 81.55(8) . .
C20 C19 C17 125.61(13) . .
C20 C19 H19 119.1(12) . .
C17 C19 H19 115.3(12) . .
C19 C20 C21 124.82(13) . .
C19 C20 H20 119.0(13) . .
C21 C20 H20 116.2(13) . .
O22 C21 O23 124.47(13) . .
O22 C21 C20 119.00(12) . .
O23 C21 C20 116.53(12) . .
Zn2 O24 H24A 120.1(16) . .
Zn2 O24 H24B 118.1(14) . .
H24A O24 H24B 109(2) . .
Zn2 O25 H25A 117.3(15) . .
Zn2 O25 H25B 116.5(15) . .
H25A O25 H25B 107(2) . .
H26A O26 H26B 105(2) . .

loop_
_geom_bond_atom_site_label_1
_geom_bond_atom_site_label_2
_geom_bond_distance
_geom_bond_site_symmetry_2
Zn1 O16 2.0270(11) .
Zn1 O16 2.0270(11) 2
Zn1 N13 2.0778(12) 2
Zn1 N13 2.0778(12) .
Zn1 O18 2.4427(11) .
Zn1 O18 2.4427(11) 2
Zn1 C17 2.5728(14) 2
Zn2 O24 2.0961(11) .
Zn2 O24 2.0961(11) 7_546
Zn2 O25 2.0964(10) .
Zn2 O25 2.0964(10) 7_546
Zn2 N1 2.1789(11) 7_546
Zn2 N1 2.1789(11) .
N1 C2 1.3370(18) .
N1 C6 1.3456(18) .
C2 C3 1.3914(19) .
C2 H2 0.93(2) .
C3 C4 1.3893(19) .
C3 N7 1.4178(18) .
C4 C5 1.390(2) .
C4 H4 0.910(18) .
C5 C6 1.388(2) .
C5 H5 0.946(18) .
C6 H6 0.953(19) .
N7 C8 1.3508(18) .
N7 H7 0.82(2) .
C8 O9 1.2261(17) .
C8 C10 1.5057(19) .
C10 C15 1.3899(19) .
C10 C11 1.3921(19) .
C11 C12 1.387(2) .
C11 H11 0.950(19) .
C12 N13 1.3437(18) .
C12 H12 0.978(19) .
N13 C14 1.3465(19) .
C14 C15 1.384(2) .
C14 H14 0.961(18) .
C15 H15 0.950(19) .
O16 C17 1.2751(18) .
C17 O18 1.2429(18) .
C17 C19 1.4931(19) .
C19 C20 1.326(2) .
C19 H19 0.94(2) .
C20 C21 1.4910(19) .
C20 H20 0.89(2) .
C21 O22 1.2581(18) .
C21 O23 1.2690(17) .
O24 H24A 0.81(2) .
O24 H24B 0.82(2) .
O25 H25A 0.87(2) .
O25 H25B 0.81(2) .
O26 H26A 0.85(3) .
O26 H26B 0.81(2) .

loop_
_geom_hbond_atom_site_label_D
_geom_hbond_atom_site_label_H
_geom_hbond_atom_site_label_A
_geom_hbond_distance_DH
_geom_hbond_distance_HA
_geom_hbond_distance_DA
_geom_hbond_angle_DHA
_geom_hbond_site_symmetry_A
N7 H7 O16 0.82(2) 2.02(2) 2.8044(16) 162(2) 1_545
O24 H24A O9 0.81(2) 2.06(2) 2.8596(15) 169(2) 4_545
O24 H24B O22 0.82(2) 1.81(2) 2.6288(15) 172(2) 7_556
O25 H25A O23 0.87(2) 1.86(2) 2.7236(14) 168(2) 1_535
O25 H25B O23 0.81(2) 1.89(2) 2.6986(15) 173(2) 7_556
O26 H26A O18 0.85(3) 1.95(3) 2.8032(17) 173(3) 2_545
O26 H26B O22 0.81(2) 2.10(2) 2.8838(16) 163(2) 6_565
C2 H2 O23 0.93(2) 2.52(2) 3.4414(17) 174.2(16) 1_545
C14 H14 O26 0.961(18) 2.420(19) 3.3182(19) 155.4(14) 5_565
